data_4314180
loop_
_publ_author_name
'Mark S. Bailey'
'Mark N. Obrovac'
'Emilie Baillet'
'Thomas K. Reynolds'
'David B. Zax'
'Francis J. DiSalvo'

_publ_contact_author
;
F. J. DiSalvo
102B Baker Laboratory
Dept. of Chemistry and Chemical Biology
Cornell University
Ithaca NY 14853
USA
;
_publ_contact_author_email fjd3@cornell.edu
_publ_section_title
;
 Ca6[Cr2N6]H, the First Quaternary Nitride-Hydride
;
_journal_name_full 'Inorganic Chemistry'
_journal_page_first 5572
_journal_page_last 5578
_journal_paper_doi 10.1021/ic0343206
_journal_volume 42
_journal_year 2003
_chemical_formula_sum 'Ca6 Cr2 H2 N6'
_chemical_formula_weight 429.54
_chemical_name_systematic
;
  ?
;
_space_group_IT_number 148
_symmetry_cell_setting rhombohedral
_symmetry_space_group_name_Hall '-R 3'
_symmetry_space_group_name_H-M 'R -3 :H'
_atom_sites_solution_hydrogens geom
_atom_sites_solution_primary direct
_atom_sites_solution_secondary difmap
_audit_creation_method SHELXL-97
_cell_angle_alpha 90.00
_cell_angle_beta 90.00
_cell_angle_gamma 120.00
_cell_formula_units_Z 3
_cell_length_a 9.0042(2)
_cell_length_b 9.0042(2)
_cell_length_c 9.1898(3)
_cell_measurement_temperature 173(2)
_cell_volume 645.25(3)
_computing_cell_refinement 'Bruker SMART'
_computing_data_collection 'Bruker SMART'
_computing_data_reduction 'Bruker SHELXTL'
_computing_molecular_graphics 'Bruker SHELXTL'
_computing_publication_material 'Bruker SHELXTL'
_computing_structure_refinement 'SHELXL-97 (Sheldrick, 1997)'
_computing_structure_solution 'SHELXS-97 (Sheldrick, 1990)'
_diffrn_ambient_temperature 433(2)
_diffrn_measured_fraction_theta_full 0.933
_diffrn_measured_fraction_theta_max 0.933
_diffrn_measurement_device_type 'CCD area detector'
_diffrn_measurement_method 'phi and omega scans'
_diffrn_radiation_monochromator graphite
_diffrn_radiation_source 'fine-focus sealed tube'
_diffrn_radiation_type MoK\a
_diffrn_radiation_wavelength 0.71073
_diffrn_reflns_av_R_equivalents 0.0351
_diffrn_reflns_av_sigmaI/netI 0.0350
_diffrn_reflns_limit_h_max 9
_diffrn_reflns_limit_h_min -15
_diffrn_reflns_limit_k_max 12
_diffrn_reflns_limit_k_min -13
_diffrn_reflns_limit_l_max 12
_diffrn_reflns_limit_l_min -16
_diffrn_reflns_number 3591
_diffrn_reflns_theta_full 41.03
_diffrn_reflns_theta_max 41.03
_diffrn_reflns_theta_min 3.43
_exptl_absorpt_coefficient_mu 6.053
_exptl_absorpt_correction_T_max 0.5828
_exptl_absorpt_correction_T_min 0.3773
_exptl_absorpt_correction_type SADABS
_exptl_crystal_colour black
_exptl_crystal_density_diffrn 3.316
_exptl_crystal_density_method 'not measured'
_exptl_crystal_description polyhedral
_exptl_crystal_F_000 636
_exptl_crystal_size_max 0.20
_exptl_crystal_size_mid 0.10
_exptl_crystal_size_min 0.10
_refine_diff_density_max 0.928
_refine_diff_density_min -1.014
_refine_diff_density_rms 0.205
_refine_ls_extinction_coef 0.0171(13)
_refine_ls_extinction_expression Fc^*^=kFc[1+0.001xFc^2^\l^3^/sin(2\q)]^-1/4^
_refine_ls_extinction_method SHELXL
_refine_ls_goodness_of_fit_ref 1.137
_refine_ls_hydrogen_treatment mixed
_refine_ls_matrix_type full
_refine_ls_number_parameters 24
_refine_ls_number_reflns 884
_refine_ls_number_restraints 0
_refine_ls_restrained_S_all 1.137
_refine_ls_R_factor_all 0.0430
_refine_ls_R_factor_gt 0.0370
_refine_ls_shift/su_max 0.001
_refine_ls_shift/su_mean 0.000
_refine_ls_structure_factor_coef Fsqd
_refine_ls_weighting_details 'calc w=1/[\s^2^(Fo^2^)+(0.0417P)^2^+1.5039P] where P=(Fo^2^+2Fc^2^)/3'
_refine_ls_weighting_scheme calc
_refine_ls_wR_factor_gt 0.0799
_refine_ls_wR_factor_ref 0.0822
_reflns_number_gt 814
_reflns_number_total 884
_reflns_threshold_expression >2sigma(I)
_cod_data_source_file ic0343206si20030407_111010.cif
_cod_data_source_block Ca6Cr2N6H
_cod_depositor_comments
;
The following automatic conversions were performed:

'_symmetry_cell_setting' value 'Rhombohedral' changed to
'rhombohedral' according to the built-in table from CIF Core
dictionary named 'cif_core.dic' version 2.4.1 from 2010-06-29.

Automatic conversion script
Id: cif_fix_values 1646 2011-03-28 12:23:43Z adriana 
;
_cod_original_sg_symbol_H-M 'R -3'
_cod_original_formula_sum 'H2 Ca6 Cr2 N6'
_cod_database_code 4314180

loop_
_symmetry_equiv_pos_as_xyz
'x, y, z'
'-y, x-y, z'
'-x+y, -x, z'
'x+2/3, y+1/3, z+1/3'
'-y+2/3, x-y+1/3, z+1/3'
'-x+y+2/3, -x+1/3, z+1/3'
'x+1/3, y+2/3, z+2/3'
'-y+1/3, x-y+2/3, z+2/3'
'-x+y+1/3, -x+2/3, z+2/3'
'-x, -y, -z'
'y, -x+y, -z'
'x-y, x, -z'
'-x+2/3, -y+1/3, -z+1/3'
'y+2/3, -x+y+1/3, -z+1/3'
'x-y+2/3, x+1/3, -z+1/3'
'-x+1/3, -y+2/3, -z+2/3'
'y+1/3, -x+y+2/3, -z+2/3'
'x-y+1/3, x+2/3, -z+2/3'

loop_
_atom_site_label
_atom_site_type_symbol
_atom_site_fract_x
_atom_site_fract_y
_atom_site_fract_z
_atom_site_U_iso_or_equiv
_atom_site_adp_type
_atom_site_occupancy
_atom_site_symmetry_multiplicity
_atom_site_calc_flag
_atom_site_refinement_flags
_atom_site_disorder_assembly
_atom_site_disorder_group
Cr1 Cr 0.0000 0.0000 0.37719(5) 0.00293(11) Uani 1 3 d S . .
Ca1 Ca 0.05439(4) 0.26823(5) 0.15872(3) 0.00530(11) Uani 1 1 d . . .
N1 N 0.21229(19) 0.16756(19) 0.31966(15) 0.0049(2) Uani 1 1 d . . .
H1 H 0.0000 0.0000 0.0000 0.004(7) Uiso 2.00 6 d SP . .

loop_
_atom_site_aniso_label
_atom_site_aniso_U_11
_atom_site_aniso_U_22
_atom_site_aniso_U_33
_atom_site_aniso_U_23
_atom_site_aniso_U_13
_atom_site_aniso_U_12
Cr1 0.00313(14) 0.00313(14) 0.00255(17) 0.000 0.000 0.00156(7)
Ca1 0.00524(16) 0.00687(16) 0.00416(14) 0.00158(9) 0.00051(9) 0.00330(12)
N1 0.0048(6) 0.0056(6) 0.0046(5) -0.0002(4) -0.0001(4) 0.0027(5)

loop_
_atom_type_symbol
_atom_type_description
_atom_type_scat_dispersion_real
_atom_type_scat_dispersion_imag
_atom_type_scat_source
N N 0.0061 0.0033 'International Tables Vol C Tables 4.2.6.8 and 6.1.1.4'
Ca Ca 0.2262 0.3064 'International Tables Vol C Tables 4.2.6.8 and 6.1.1.4'
Cr Cr 0.3209 0.6236 'International Tables Vol C Tables 4.2.6.8 and 6.1.1.4'
H H 0.0000 0.0000 'International Tables Vol C Tables 4.2.6.8 and 6.1.1.4'

loop_
_geom_angle_atom_site_label_1
_geom_angle_atom_site_label_2
_geom_angle_atom_site_label_3
_geom_angle
_geom_angle_site_symmetry_1
_geom_angle_site_symmetry_3
_geom_angle_publ_flag
N1 Cr1 N1 111.96(4) 3 2 ?
N1 Cr1 N1 111.96(4) 3 . ?
N1 Cr1 N1 111.96(4) 2 . ?
N1 Cr1 Cr1 106.85(5) 3 10_556 ?
N1 Cr1 Cr1 106.85(5) 2 10_556 ?
N1 Cr1 Cr1 106.85(5) . 10_556 ?
N1 Cr1 Ca1 56.35(5) 3 2 ?
N1 Cr1 Ca1 57.04(5) 2 2 ?
N1 Cr1 Ca1 120.91(5) . 2 ?
Cr1 Cr1 Ca1 132.236(9) 10_556 2 ?
N1 Cr1 Ca1 57.04(5) 3 3 ?
N1 Cr1 Ca1 120.91(5) 2 3 ?
N1 Cr1 Ca1 56.35(5) . 3 ?
Cr1 Cr1 Ca1 132.236(9) 10_556 3 ?
Ca1 Cr1 Ca1 79.761(14) 2 3 ?
N1 Cr1 Ca1 120.91(5) 3 . ?
N1 Cr1 Ca1 56.35(5) 2 . ?
N1 Cr1 Ca1 57.04(5) . . ?
Cr1 Cr1 Ca1 132.236(9) 10_556 . ?
Ca1 Cr1 Ca1 79.761(14) 2 . ?
Ca1 Cr1 Ca1 79.762(14) 3 . ?
N1 Cr1 Ca1 93.88(5) 3 5 ?
N1 Cr1 Ca1 152.80(5) 2 5 ?
N1 Cr1 Ca1 46.86(5) . 5 ?
Cr1 Cr1 Ca1 71.683(9) 10_556 5 ?
Ca1 Cr1 Ca1 143.865(14) 2 5 ?
Ca1 Cr1 Ca1 65.854(7) 3 5 ?
Ca1 Cr1 Ca1 103.603(10) . 5 ?
N1 Cr1 Ca1 46.86(5) 3 4_445 ?
N1 Cr1 Ca1 93.87(5) 2 4_445 ?
N1 Cr1 Ca1 152.80(5) . 4_445 ?
Cr1 Cr1 Ca1 71.683(9) 10_556 4_445 ?
Ca1 Cr1 Ca1 65.853(7) 2 4_445 ?
Ca1 Cr1 Ca1 103.603(10) 3 4_445 ?
Ca1 Cr1 Ca1 143.864(14) . 4_445 ?
Ca1 Cr1 Ca1 110.602(8) 5 4_445 ?
N1 Cr1 Ca1 152.80(5) 3 6_455 ?
N1 Cr1 Ca1 46.86(5) 2 6_455 ?
N1 Cr1 Ca1 93.88(5) . 6_455 ?
Cr1 Cr1 Ca1 71.684(9) 10_556 6_455 ?
Ca1 Cr1 Ca1 103.602(10) 2 6_455 ?
Ca1 Cr1 Ca1 143.865(14) 3 6_455 ?
Ca1 Cr1 Ca1 65.853(7) . 6_455 ?
Ca1 Cr1 Ca1 110.601(8) 5 6_455 ?
Ca1 Cr1 Ca1 110.600(8) 4_445 6_455 ?
N1 Cr1 Ca1 97.20(5) 3 17_445 ?
N1 Cr1 Ca1 46.79(5) 2 17_445 ?
N1 Cr1 Ca1 149.99(5) . 17_445 ?
Cr1 Cr1 Ca1 69.353(8) 10_556 17_445 ?
Ca1 Cr1 Ca1 69.461(10) 2 17_445 ?
Ca1 Cr1 Ca1 148.046(13) 3 17_445 ?
Ca1 Cr1 Ca1 102.323(12) . 17_445 ?
Ca1 Cr1 Ca1 141.036(14) 5 17_445 ?
Ca1 Cr1 Ca1 56.289(3) 4_445 17_445 ?
Ca1 Cr1 Ca1 56.290(3) 6_455 17_445 ?
N1 Cr1 Ca1 149.99(5) 3 16 ?
N1 Cr1 Ca1 97.20(5) 2 16 ?
N1 Cr1 Ca1 46.79(5) . 16 ?
Cr1 Cr1 Ca1 69.353(9) 10_556 16 ?
Ca1 Cr1 Ca1 148.047(13) 2 16 ?
Ca1 Cr1 Ca1 102.323(12) 3 16 ?
Ca1 Cr1 Ca1 69.462(10) . 16 ?
Ca1 Cr1 Ca1 56.289(3) 5 16 ?
Ca1 Cr1 Ca1 141.036(14) 4_445 16 ?
Ca1 Cr1 Ca1 56.291(3) 6_455 16 ?
Ca1 Cr1 Ca1 108.271(9) 17_445 16 ?
N1 Ca1 N1 91.77(5) 14_455 2 ?
N1 Ca1 N1 92.728(12) 14_455 9_554 ?
N1 Ca1 N1 170.42(4) 2 9_554 ?
N1 Ca1 N1 164.51(6) 14_455 . ?
N1 Ca1 N1 74.30(7) 2 . ?
N1 Ca1 N1 100.09(5) 9_554 . ?
N1 Ca1 N1 100.200(14) 14_455 16 ?
N1 Ca1 N1 91.30(4) 2 16 ?
N1 Ca1 N1 96.22(7) 9_554 16 ?
N1 Ca1 N1 87.10(5) . 16 ?
N1 Ca1 H1 88.92(4) 14_455 . ?
N1 Ca1 H1 83.25(4) 2 . ?
N1 Ca1 H1 88.38(3) 9_554 . ?
N1 Ca1 H1 82.84(3) . . ?
N1 Ca1 H1 169.54(4) 16 . ?
N1 Ca1 Cr1 127.55(4) 14_455 . ?
N1 Ca1 Cr1 37.53(3) 2 . ?
N1 Ca1 Cr1 135.35(4) 9_554 . ?
N1 Ca1 Cr1 37.49(3) . . ?
N1 Ca1 Cr1 94.60(3) 16 . ?
H1 Ca1 Cr1 75.645(11) . . ?
N1 Ca1 Ca1 143.89(4) 14_455 15 ?
N1 Ca1 Ca1 123.88(4) 2 15 ?
N1 Ca1 Ca1 51.17(3) 9_554 15 ?
N1 Ca1 Ca1 49.58(4) . 15 ?
N1 Ca1 Ca1 85.81(3) 16 15 ?
H1 Ca1 Ca1 89.816(13) . 15 ?
Cr1 Ca1 Ca1 86.793(13) . 15 ?
N1 Ca1 Ca1 50.77(4) 14_455 14_455 ?
N1 Ca1 Ca1 99.12(4) 2 14_455 ?
N1 Ca1 Ca1 90.27(4) 9_554 14_455 ?
N1 Ca1 Ca1 136.94(4) . 14_455 ?
N1 Ca1 Ca1 50.09(3) 16 14_455 ?
H1 Ca1 Ca1 139.566(16) . 14_455 ?
Cr1 Ca1 Ca1 128.462(17) . 14_455 ?
Ca1 Ca1 Ca1 119.792(2) 15 14_455 ?
N1 Ca1 Cr1 87.15(4) 14_455 7_554 ?
N1 Ca1 Cr1 156.71(4) 2 7_554 ?
N1 Ca1 Cr1 32.21(3) 9_554 7_554 ?
N1 Ca1 Cr1 108.32(4) . 7_554 ?
N1 Ca1 Cr1 66.09(3) 16 7_554 ?
H1 Ca1 Cr1 119.958(12) . 7_554 ?
Cr1 Ca1 Cr1 143.864(14) . 7_554 ?
Ca1 Ca1 Cr1 62.625(4) 15 7_554 ?
Ca1 Ca1 Cr1 62.627(3) 14_455 7_554 ?
N1 Ca1 Cr1 107.97(4) 14_455 16 ?
N1 Ca1 Cr1 120.82(4) 2 16 ?
N1 Ca1 Cr1 65.57(3) 9_554 16 ?
N1 Ca1 Cr1 85.42(4) . 16 ?
N1 Ca1 Cr1 31.62(3) 16 16 ?
H1 Ca1 Cr1 148.974(13) . 16 ?
Cr1 Ca1 Cr1 110.538(10) . 16 ?
Ca1 Ca1 Cr1 61.083(4) 15 16 ?
Ca1 Ca1 Cr1 61.085(4) 14_455 16 ?
Cr1 Ca1 Cr1 38.963(14) 7_554 16 ?
N1 Ca1 Ca1 46.14(3) 14_455 13_455 ?
N1 Ca1 Ca1 45.63(3) 2 13_455 ?
N1 Ca1 Ca1 138.19(4) 9_554 13_455 ?
N1 Ca1 Ca1 119.61(4) . 13_455 ?
N1 Ca1 Ca1 98.22(4) 16 13_455 ?
H1 Ca1 Ca1 84.365(13) . 13_455 ?
Cr1 Ca1 Ca1 82.175(12) . 13_455 ?
Ca1 Ca1 Ca1 168.510(18) 15 13_455 ?
Ca1 Ca1 Ca1 70.249(17) 14_455 13_455 ?
Cr1 Ca1 Ca1 128.837(16) 7_554 13_455 ?
Cr1 Ca1 Ca1 126.167(16) 16 13_455 ?
Cr1 N1 Ca1 162.93(8) . 15 ?
Cr1 N1 Ca1 86.12(6) . 3 ?
Ca1 N1 Ca1 88.23(5) 15 3 ?
Cr1 N1 Ca1 100.92(6) . 5 ?
Ca1 N1 Ca1 94.95(5) 15 5 ?
Ca1 N1 Ca1 87.95(5) 3 5 ?
Cr1 N1 Ca1 85.47(6) . . ?
Ca1 N1 Ca1 79.64(4) 15 . ?
Ca1 N1 Ca1 99.84(5) 3 . ?
Ca1 N1 Ca1 170.30(7) 5 . ?
Cr1 N1 Ca1 101.60(6) . 16 ?
Ca1 N1 Ca1 87.54(5) 15 16 ?
Ca1 N1 Ca1 165.63(7) 3 16 ?
Ca1 N1 Ca1 78.75(4) 5 16 ?
Ca1 N1 Ca1 92.90(5) . 16 ?
Ca1 H1 Ca1 92.593(2) 10 12 ?
Ca1 H1 Ca1 87.407(2) 10 3 ?
Ca1 H1 Ca1 180.0 12 3 ?
Ca1 H1 Ca1 87.407(2) 10 2 ?
Ca1 H1 Ca1 87.407(1) 12 2 ?
Ca1 H1 Ca1 92.593(1) 3 2 ?
Ca1 H1 Ca1 92.593(1) 10 11 ?
Ca1 H1 Ca1 92.593(1) 12 11 ?
Ca1 H1 Ca1 87.407(1) 3 11 ?
Ca1 H1 Ca1 180.0 2 11 ?
Ca1 H1 Ca1 180.0 10 . ?
Ca1 H1 Ca1 87.407(2) 12 . ?
Ca1 H1 Ca1 92.593(2) 3 . ?
Ca1 H1 Ca1 92.593(1) 2 . ?
Ca1 H1 Ca1 87.407(1) 11 . ?

loop_
_geom_bond_atom_site_label_1
_geom_bond_atom_site_label_2
_geom_bond_distance
_geom_bond_site_symmetry_2
_geom_bond_publ_flag
Cr1 N1 1.8236(15) 3 ?
Cr1 N1 1.8236(15) 2 ?
Cr1 N1 1.8236(15) . ?
Cr1 Cr1 2.2573(8) 10_556 ?
Cr1 Ca1 2.9868(4) 2 ?
Cr1 Ca1 2.9868(4) 3 ?
Cr1 Ca1 2.9868(4) . ?
Cr1 Ca1 3.3590(4) 5 ?
Cr1 Ca1 3.3590(4) 4_445 ?
Cr1 Ca1 3.3591(4) 6_455 ?
Cr1 Ca1 3.4077(4) 17_445 ?
Cr1 Ca1 3.4077(4) 16 ?
Ca1 N1 2.4707(15) 14_455 ?
Ca1 N1 2.4919(15) 2 ?
Ca1 N1 2.4964(15) 9_554 ?
Ca1 N1 2.5138(15) . ?
Ca1 N1 2.5353(15) 16 ?
Ca1 H1 2.6491(4) . ?
Ca1 Ca1 3.1922(4) 15 ?
Ca1 Ca1 3.1922(4) 14_455 ?
Ca1 Cr1 3.3590(4) 7_554 ?
Ca1 Cr1 3.4077(4) 16 ?
Ca1 Ca1 3.4544(7) 13_455 ?
N1 Ca1 2.4706(15) 15 ?
N1 Ca1 2.4919(15) 3 ?
N1 Ca1 2.4964(15) 5 ?
N1 Ca1 2.5353(15) 16 ?
